data_4035915
loop_
_publ_author_name
'Chang, Meng-Yang'
'Chen, Han-Yu'
'Tsai, Yu-Lin'

_publ_section_title
;
 Intramolecular Benzannulation of 3-Sulfonyl-2-benzylchromen-4-ones:
 Synthesis of Sulfonyl Dibenzooxabicyclo[3.3.1]nonanes.
;
_journal_issue 1
_journal_name_full 'The Journal of organic chemistry'
_journal_page_first 443
_journal_page_last 449
_journal_paper_doi 10.1021/acs.joc.8b02726
_journal_volume 84
_journal_year 2019
_chemical_absolute_configuration rm
_chemical_formula_sum 'C17 H16 O3 S'
_chemical_formula_weight 300.36
_space_group_crystal_system orthorhombic
_space_group_IT_number 19
_space_group_name_Hall 'P 2ac 2ab'
_space_group_name_H-M_alt 'P 21 21 21'
_atom_sites_solution_hydrogens geom
_audit_creation_method SHELXL-2014/6
_cell_angle_alpha 90
_cell_angle_beta 90
_cell_angle_gamma 90
_cell_formula_units_Z 4
_cell_length_a 6.4521(4)
_cell_length_b 10.1091(6)
_cell_length_c 21.6537(12)
_cell_measurement_reflns_used 5174
_cell_measurement_temperature 100(2)
_cell_measurement_theta_max 26.3362
_cell_measurement_theta_min 2.2234
_cell_volume 1412.36(14)
_computing_cell_refinement 'SAINT V8.34A (Bruker AXS Inc., 2013)'
_computing_data_collection 'Bruker APEX2'
_computing_data_reduction 'SAINT V8.34A (Bruker AXS Inc., 2013)'
_computing_molecular_graphics 'Bruker SHELXTL'
_computing_publication_material 'Bruker SHELXTL'
_computing_structure_refinement 'SHELXL-2014/6 (Sheldrick, 2014)'
_diffrn_ambient_temperature 100(2)
_diffrn_detector_area_resol_mean 8.3333
_diffrn_measured_fraction_theta_full 0.998
_diffrn_measured_fraction_theta_max 0.998
_diffrn_measurement_device_type 'Bruker APEX-II CCD'
_diffrn_measurement_method '\f and \w scans'
_diffrn_radiation_type MoK\a
_diffrn_radiation_wavelength 0.71073
_diffrn_reflns_av_R_equivalents 0.0279
_diffrn_reflns_av_unetI/netI 0.0272
_diffrn_reflns_Laue_measured_fraction_full 0.998
_diffrn_reflns_Laue_measured_fraction_max 0.998
_diffrn_reflns_limit_h_max 8
_diffrn_reflns_limit_h_min -7
_diffrn_reflns_limit_k_max 11
_diffrn_reflns_limit_k_min -12
_diffrn_reflns_limit_l_max 27
_diffrn_reflns_limit_l_min -27
_diffrn_reflns_number 11399
_diffrn_reflns_point_group_measured_fraction_full 0.999
_diffrn_reflns_point_group_measured_fraction_max 0.999
_diffrn_reflns_theta_full 25.242
_diffrn_reflns_theta_max 26.391
_diffrn_reflns_theta_min 2.223
_exptl_absorpt_coefficient_mu 0.236
_exptl_absorpt_correction_T_max 0.9485
_exptl_absorpt_correction_T_min 0.9155
_exptl_absorpt_correction_type multi-scan
_exptl_absorpt_process_details 'SADABS V2014/4 (Bruker AXS Inc.)'
_exptl_crystal_colour colorless
_exptl_crystal_density_diffrn 1.413
_exptl_crystal_density_meas ?
_exptl_crystal_density_method 'not measured'
_exptl_crystal_description lump
_exptl_crystal_F_000 632
_exptl_crystal_size_max 0.22
_exptl_crystal_size_mid 0.20
_exptl_crystal_size_min 0.15
_refine_diff_density_max 0.260
_refine_diff_density_min -0.237
_refine_diff_density_rms 0.039
_refine_ls_abs_structure_details
;
 Flack x determined using 1106 quotients [(I+)-(I-)]/[(I+)+(I-)]
 (Parsons, Flack and Wagner, Acta Cryst. B69 (2013) 249-259).
;
_refine_ls_abs_structure_Flack 0.05(3)
_refine_ls_extinction_method none
_refine_ls_goodness_of_fit_ref 1.058
_refine_ls_hydrogen_treatment constr
_refine_ls_matrix_type full
_refine_ls_number_parameters 191
_refine_ls_number_reflns 2874
_refine_ls_number_restraints 0
_refine_ls_restrained_S_all 1.058
_refine_ls_R_factor_all 0.0311
_refine_ls_R_factor_gt 0.0289
_refine_ls_shift/su_max 0.001
_refine_ls_shift/su_mean 0.000
_refine_ls_structure_factor_coef Fsqd
_refine_ls_weighting_details 'w=1/[\s^2^(Fo^2^)+(0.0358P)^2^+0.3672P] where P=(Fo^2^+2Fc^2^)/3'
_refine_ls_weighting_scheme calc
_refine_ls_wR_factor_gt 0.0701
_refine_ls_wR_factor_ref 0.0714
_reflns_Friedel_coverage 0.707
_reflns_Friedel_fraction_full 1.000
_reflns_Friedel_fraction_max 0.999
_reflns_number_gt 2738
_reflns_number_total 2874
_reflns_threshold_expression 'I > 2\s(I)'
_cod_data_source_file jo8b02726_si_001.cif
_cod_data_source_block mo_180412lt_0m
_cod_depositor_comments
;
The following automatic conversions were performed:

data item '_exptl_crystal_density_meas' value 'not measured' was
changed to '?' -- the value is perceived as not measured.

Automatic conversion script
Id: cif_fix_values 6909 2019-04-08 15:41:33Z antanas 
;
_cod_database_code 4035915
_shelx_space_group_comment
;
The symmetry employed for this shelxl refinement is uniquely defined
by the following loop, which should always be used as a source of
symmetry information in preference to the above space-group names.
They are only intended as comments.
;
_shelxl_version_number 2014/6

loop_
_space_group_symop_operation_xyz
'x, y, z'
'x+1/2, -y+1/2, -z'
'-x, y+1/2, -z+1/2'
'-x+1/2, -y, z+1/2'

loop_
_atom_site_label
_atom_site_type_symbol
_atom_site_fract_x
_atom_site_fract_y
_atom_site_fract_z
_atom_site_U_iso_or_equiv
_atom_site_adp_type
_atom_site_occupancy
_atom_site_site_symmetry_order
_atom_site_calc_flag
_atom_site_refinement_flags_posn
_atom_site_refinement_flags_adp
S1 S 0.37252(9) 0.42371(5) 0.21830(2) 0.01725(14) Uani 1 1 d . .
O1 O -0.0194(2) 0.42040(18) 0.30546(8) 0.0239(4) Uani 1 1 d . .
O2 O 0.2315(3) 0.39305(17) 0.16870(8) 0.0285(4) Uani 1 1 d . .
O3 O 0.3828(3) 0.55900(15) 0.23967(7) 0.0220(4) Uani 1 1 d . .
C1 C 0.0555(5) 0.6926(2) 0.41155(12) 0.0292(6) Uani 1 1 d . .
H1 H -0.0204 0.7668 0.4262 0.035 Uiso 1 1 calc R U
C2 C -0.0335(4) 0.6076(2) 0.36926(11) 0.0254(6) Uani 1 1 d . .
H16 H -0.1702 0.6232 0.3546 0.031 Uiso 1 1 calc R U
C3 C 0.0787(4) 0.4991(2) 0.34836(11) 0.0205(5) Uani 1 1 d . .
C4 C 0.0788(3) 0.2973(2) 0.28868(11) 0.0203(5) Uani 1 1 d . .
H15 H 0.0216 0.2695 0.2478 0.024 Uiso 1 1 calc R U
C5 C 0.0340(4) 0.1871(3) 0.33479(13) 0.0302(6) Uani 1 1 d . .
H13 H -0.1024 0.2047 0.3540 0.036 Uiso 1 1 calc R U
H14 H 0.0223 0.1028 0.3117 0.036 Uiso 1 1 calc R U
C6 C 0.1912(4) 0.1687(2) 0.38559(11) 0.0243(6) Uani 1 1 d . .
C7 C 0.1612(5) 0.0670(3) 0.42880(11) 0.0335(6) Uani 1 1 d . .
H3 H 0.0378 0.0158 0.4276 0.040 Uiso 1 1 calc R U
C8 C 0.3093(5) 0.0409(3) 0.47280(12) 0.0383(8) Uani 1 1 d . .
H2 H 0.2876 -0.0288 0.5015 0.046 Uiso 1 1 calc R U
C9 C 0.3721(4) 0.2434(2) 0.38851(10) 0.0208(5) Uani 1 1 d . .
C10 C 0.5207(5) 0.2170(3) 0.43353(11) 0.0285(6) Uani 1 1 d . .
H5 H 0.6436 0.2685 0.4356 0.034 Uiso 1 1 calc R U
C11 C 0.4881(6) 0.1143(3) 0.47567(12) 0.0395(8) Uani 1 1 d . .
H4 H 0.5895 0.0953 0.5062 0.047 Uiso 1 1 calc R U
C12 C 0.4000(4) 0.3581(2) 0.34379(10) 0.0177(5) Uani 1 1 d . .
H12 H 0.5504 0.3802 0.3396 0.021 Uiso 1 1 calc R U
C13 C 0.3120(3) 0.3148(2) 0.28123(10) 0.0162(4) Uani 1 1 d . .
H9 H 0.3722 0.2262 0.2713 0.019 Uiso 1 1 calc R U
C14 C 0.6230(4) 0.3740(2) 0.19663(11) 0.0242(5) Uani 1 1 d . .
H6 H 0.6236 0.2786 0.1885 0.036 Uiso 1 1 calc R U
H8 H 0.7204 0.3941 0.2301 0.036 Uiso 1 1 calc R U
H7 H 0.6647 0.4215 0.1592 0.036 Uiso 1 1 calc R U
C15 C 0.2809(4) 0.4776(2) 0.36786(10) 0.0187(5) Uani 1 1 d . .
C16 C 0.3664(5) 0.5637(2) 0.41033(10) 0.0259(5) Uani 1 1 d . .
H10 H 0.5041 0.5496 0.4244 0.031 Uiso 1 1 calc R U
C17 C 0.2549(5) 0.6702(3) 0.43272(11) 0.0307(6) Uani 1 1 d . .
H11 H 0.3148 0.7277 0.4625 0.037 Uiso 1 1 calc R U

loop_
_atom_site_aniso_label
_atom_site_aniso_U_11
_atom_site_aniso_U_22
_atom_site_aniso_U_33
_atom_site_aniso_U_23
_atom_site_aniso_U_13
_atom_site_aniso_U_12
S1 0.0199(3) 0.0122(2) 0.0196(2) 0.0008(2) -0.0030(2) 0.0005(3)
O1 0.0175(8) 0.0178(8) 0.0364(9) -0.0033(8) -0.0037(7) 0.0044(8)
O2 0.0361(10) 0.0222(10) 0.0274(9) 0.0020(7) -0.0143(8) -0.0030(8)
O3 0.0283(9) 0.0127(8) 0.0249(8) 0.0003(6) 0.0015(7) -0.0013(8)
C1 0.0483(17) 0.0135(12) 0.0257(12) 0.0018(10) 0.0129(12) 0.0063(12)
C2 0.0285(13) 0.0188(13) 0.0290(13) 0.0058(10) 0.0082(11) 0.0063(11)
C3 0.0240(12) 0.0144(11) 0.0231(11) 0.0018(9) 0.0051(10) -0.0011(10)
C4 0.0157(11) 0.0150(11) 0.0301(12) -0.0034(10) -0.0023(10) 0.0015(9)
C5 0.0213(13) 0.0208(13) 0.0484(16) 0.0057(12) 0.0042(12) -0.0017(11)
C6 0.0298(14) 0.0160(12) 0.0270(12) 0.0002(10) 0.0109(11) 0.0051(10)
C7 0.0518(17) 0.0162(12) 0.0326(13) 0.0003(11) 0.0183(13) 0.0035(14)
C8 0.075(2) 0.0176(13) 0.0228(12) 0.0026(10) 0.0145(14) 0.0130(14)
C9 0.0274(13) 0.0165(11) 0.0186(10) -0.0012(9) 0.0038(11) 0.0066(12)
C10 0.0394(15) 0.0239(13) 0.0224(12) -0.0033(10) -0.0033(12) 0.0115(12)
C11 0.068(2) 0.0322(16) 0.0183(12) -0.0003(11) -0.0029(14) 0.0252(16)
C12 0.0160(11) 0.0169(11) 0.0203(10) 0.0016(9) -0.0012(9) 0.0008(10)
C13 0.0170(11) 0.0101(10) 0.0215(10) 0.0018(9) 0.0006(9) 0.0015(8)
C14 0.0264(13) 0.0234(12) 0.0228(11) 0.0028(9) 0.0063(11) 0.0020(12)
C15 0.0248(12) 0.0136(11) 0.0179(11) 0.0038(9) 0.0028(9) -0.0001(10)
C16 0.0366(13) 0.0199(12) 0.0212(11) 0.0032(10) -0.0016(11) -0.0013(13)
C17 0.0563(19) 0.0174(13) 0.0185(11) -0.0015(10) 0.0006(12) -0.0043(13)

loop_
_atom_type_symbol
_atom_type_description
_atom_type_scat_dispersion_real
_atom_type_scat_dispersion_imag
_atom_type_scat_source
C C 0.0033 0.0016 'International Tables Vol C Tables 4.2.6.8 and 6.1.1.4'
H H 0.0000 0.0000 'International Tables Vol C Tables 4.2.6.8 and 6.1.1.4'
O O 0.0106 0.0060 'International Tables Vol C Tables 4.2.6.8 and 6.1.1.4'
S S 0.1246 0.1234 'International Tables Vol C Tables 4.2.6.8 and 6.1.1.4'

loop_
_geom_angle_atom_site_label_1
_geom_angle_atom_site_label_2
_geom_angle_atom_site_label_3
_geom_angle
O2 S1 O3 118.10(10)
O2 S1 C14 108.68(12)
O3 S1 C14 108.31(11)
O2 S1 C13 107.25(10)
O3 S1 C13 110.32(10)
C14 S1 C13 103.14(10)
C3 O1 C4 117.78(17)
C2 C1 C17 120.3(2)
C2 C1 H1 119.9
C17 C1 H1 119.9
C1 C2 C3 119.3(3)
C1 C2 H16 120.3
C3 C2 H16 120.3
O1 C3 C15 123.1(2)
O1 C3 C2 115.8(2)
C15 C3 C2 121.0(2)
O1 C4 C13 111.13(18)
O1 C4 C5 112.5(2)
C13 C4 C5 109.98(19)
O1 C4 H15 107.7
C13 C4 H15 107.7
C5 C4 H15 107.7
C6 C5 C4 116.1(2)
C6 C5 H13 108.3
C4 C5 H13 108.3
C6 C5 H14 108.3
C4 C5 H14 108.3
H13 C5 H14 107.4
C9 C6 C7 118.9(2)
C9 C6 C5 122.0(2)
C7 C6 C5 118.9(2)
C8 C7 C6 120.5(3)
C8 C7 H3 119.8
C6 C7 H3 119.8
C11 C8 C7 120.8(2)
C11 C8 H2 119.6
C7 C8 H2 119.6
C6 C9 C10 120.3(2)
C6 C9 C12 118.9(2)
C10 C9 C12 120.7(2)
C9 C10 C11 119.7(3)
C9 C10 H5 120.1
C11 C10 H5 120.1
C8 C11 C10 119.9(3)
C8 C11 H4 120.1
C10 C11 H4 120.1
C9 C12 C15 109.08(18)
C9 C12 C13 107.55(18)
C15 C12 C13 109.98(18)
C9 C12 H12 110.1
C15 C12 H12 110.1
C13 C12 H12 110.1
C4 C13 C12 107.78(19)
C4 C13 S1 111.49(16)
C12 C13 S1 114.57(15)
C4 C13 H9 107.6
C12 C13 H9 107.6
S1 C13 H9 107.6
S1 C14 H6 109.5
S1 C14 H8 109.5
H6 C14 H8 109.5
S1 C14 H7 109.5
H6 C14 H7 109.5
H8 C14 H7 109.5
C16 C15 C3 118.6(2)
C16 C15 C12 121.7(2)
C3 C15 C12 119.6(2)
C15 C16 C17 121.1(3)
C15 C16 H10 119.5
C17 C16 H10 119.5
C16 C17 C1 119.7(2)
C16 C17 H11 120.2
C1 C17 H11 120.2

loop_
_geom_bond_atom_site_label_1
_geom_bond_atom_site_label_2
_geom_bond_distance
S1 O2 1.4415(17)
S1 O3 1.4453(16)
S1 C14 1.756(3)
S1 C13 1.795(2)
O1 C3 1.377(3)
O1 C4 1.443(3)
C1 C2 1.381(4)
C1 C17 1.385(4)
C1 H1 0.9500
C2 C3 1.391(3)
C2 H16 0.9500
C3 C15 1.388(3)
C4 C13 1.524(3)
C4 C5 1.524(4)
C4 H15 1.0000
C5 C6 1.508(4)
C5 H13 0.9900
C5 H14 0.9900
C6 C9 1.392(4)
C6 C7 1.404(3)
C7 C8 1.375(4)
C7 H3 0.9500
C8 C11 1.373(5)
C8 H2 0.9500
C9 C10 1.393(3)
C9 C12 1.521(3)
C10 C11 1.398(4)
C10 H5 0.9500
C11 H4 0.9500
C12 C15 1.523(3)
C12 C13 1.532(3)
C12 H12 1.0000
C13 H9 1.0000
C14 H6 0.9800
C14 H8 0.9800
C14 H7 0.9800
C15 C16 1.382(3)
C16 C17 1.382(4)
C16 H10 0.9500
C17 H11 0.9500
